data_7208707
loop_
_publ_author_name
'He, Yan-Ping'
'Tan, Yan-Xi'
'Zhang, Jian'

_publ_section_title
;
 Deliberate design of a neutral heterometallic organic framework
 containing a record 25-fold interpenetrating diamondoid network
;
_journal_issue 20
_journal_name_full CrystEngComm
_journal_page_first 6359
_journal_paper_doi 10.1039/c2ce25605c
_journal_volume 14
_journal_year 2012
_chemical_formula_sum 'C48 H32 Cd Cu2 N4 O8'
_chemical_formula_weight 1032.26
_chemical_name_systematic
;
?
;
_space_group_IT_number 88
_symmetry_cell_setting tetragonal
_symmetry_space_group_name_Hall '-I 4ad'
_symmetry_space_group_name_H-M 'I 41/a :2'
_atom_sites_solution_hydrogens geom
_atom_sites_solution_primary direct
_atom_sites_solution_secondary difmap
_audit_creation_method SHELXL-97
_cell_angle_alpha 90.00
_cell_angle_beta 90.00
_cell_angle_gamma 90.00
_cell_formula_units_Z 4
_cell_length_a 18.5081(5)
_cell_length_b 18.5081(5)
_cell_length_c 13.2016(9)
_cell_measurement_reflns_used 827
_cell_measurement_temperature 293(2)
_cell_measurement_theta_max 25.03
_cell_measurement_theta_min 3.18
_cell_volume 4522.2(4)
_computing_cell_refinement
;
CrysAlisPro, Agilent Technologies,
Version 1.171.35.19 (release 27-10-2011 CrysAlis171 .NET)
(compiled Oct 27 2011,15:02:11)
;
_computing_data_collection
;
CrysAlisPro, Agilent Technologies,
Version 1.171.35.19 (release 27-10-2011 CrysAlis171 .NET)
(compiled Oct 27 2011,15:02:11)
;
_computing_data_reduction
;
CrysAlisPro, Agilent Technologies,
Version 1.171.35.19 (release 27-10-2011 CrysAlis171 .NET)
(compiled Oct 27 2011,15:02:11)
;
_computing_molecular_graphics 'Bruker SHELXTL'
_computing_publication_material 'Bruker SHELXTL'
_computing_structure_refinement 'SHELXL-97 (Sheldrick, 1997)'
_computing_structure_solution 'SHELXS-97 (Sheldrick, 1990)'
_diffrn_ambient_temperature 293(2)
_diffrn_detector_area_resol_mean none
_diffrn_measured_fraction_theta_full 0.949
_diffrn_measured_fraction_theta_max 0.949
_diffrn_measurement_device_type 'Xcalibur, Eos'
_diffrn_measurement_method 'phi and omega scans'
_diffrn_radiation_monochromator graphite
_diffrn_radiation_source 'Enhance (Mo) X-ray Source'
_diffrn_radiation_type MoK\a
_diffrn_radiation_wavelength 0.71073
_diffrn_reflns_av_R_equivalents 0.0270
_diffrn_reflns_av_sigmaI/netI 0.0484
_diffrn_reflns_limit_h_max 19
_diffrn_reflns_limit_h_min -10
_diffrn_reflns_limit_k_max 14
_diffrn_reflns_limit_k_min -20
_diffrn_reflns_limit_l_max 15
_diffrn_reflns_limit_l_min -9
_diffrn_reflns_number 2871
_diffrn_reflns_theta_full 24.65
_diffrn_reflns_theta_max 24.65
_diffrn_reflns_theta_min 2.90
_diffrn_standards_decay_% none
_diffrn_standards_interval_count none
_diffrn_standards_interval_time none
_diffrn_standards_number none
_exptl_absorpt_coefficient_mu 1.455
_exptl_absorpt_correction_T_max 0.865
_exptl_absorpt_correction_T_min 0.756
_exptl_absorpt_correction_type multi-scan
_exptl_absorpt_process_details
;
CrysAlisPro, Agilent Technologies,
Version 1.171.35.19 (release 27-10-2011 CrysAlis171 .NET)
(compiled Oct 27 2011,15:02:11)
Empirical absorption correction using spherical harmonics,
implemented in SCALE3 ABSPACK scaling algorithm.
;
_exptl_crystal_colour yellow
_exptl_crystal_density_diffrn 1.516
_exptl_crystal_density_method 'not measured'
_exptl_crystal_description prism
_exptl_crystal_F_000 2072
_exptl_crystal_size_max .23
_exptl_crystal_size_mid .16
_exptl_crystal_size_min .10
_refine_diff_density_max 1.172
_refine_diff_density_min -0.312
_refine_diff_density_rms 0.118
_refine_ls_extinction_method none
_refine_ls_goodness_of_fit_ref 1.089
_refine_ls_hydrogen_treatment none
_refine_ls_matrix_type full
_refine_ls_number_parameters 165
_refine_ls_number_reflns 1435
_refine_ls_number_restraints 0
_refine_ls_restrained_S_all 1.089
_refine_ls_R_factor_all 0.0662
_refine_ls_R_factor_gt 0.0513
_refine_ls_shift/su_max 0.000
_refine_ls_shift/su_mean 0.000
_refine_ls_structure_factor_coef Fsqd
_refine_ls_weighting_details 'calc w=1/[\s^2^(Fo^2^)+(0.1116P)^2^+8.9567P] where P=(Fo^2^+2Fc^2^)/3'
_refine_ls_weighting_scheme calc
_refine_ls_wR_factor_gt 0.1596
_refine_ls_wR_factor_ref 0.1712
_reflns_number_gt 1192
_reflns_number_total 1915
_reflns_threshold_expression >2sigma(I)
_cod_data_source_file c2ce25605c.txt
_cod_data_source_block a
_cod_original_sg_symbol_H-M I4(1)/a
_cod_database_code 7208707

loop_
_symmetry_equiv_pos_as_xyz
'x, y, z'
'-x+1/2, -y, z+1/2'
'-y+3/4, x+1/4, z+1/4'
'y+3/4, -x+3/4, z+3/4'
'x+1/2, y+1/2, z+1/2'
'-x+1, -y+1/2, z+1'
'-y+5/4, x+3/4, z+3/4'
'y+5/4, -x+5/4, z+5/4'
'-x, -y, -z'
'x-1/2, y, -z-1/2'
'y-3/4, -x-1/4, -z-1/4'
'-y-3/4, x-3/4, -z-3/4'
'-x+1/2, -y+1/2, -z+1/2'
'x, y+1/2, -z'
'y-1/4, -x+1/4, -z+1/4'
'-y-1/4, x-1/4, -z-1/4'

loop_
_atom_site_label
_atom_site_type_symbol
_atom_site_fract_x
_atom_site_fract_y
_atom_site_fract_z
_atom_site_U_iso_or_equiv
_atom_site_adp_type
_atom_site_occupancy
_atom_site_symmetry_multiplicity
_atom_site_calc_flag
_atom_site_refinement_flags
_atom_site_disorder_assembly
_atom_site_disorder_group
Cu1 Cu 1.4994(3) 0.52138(16) -0.4880(4) 0.0765(13) Uani 0.50 1 d P . .
Cd1 Cd 1.0000 0.2500 0.1250 0.0307(4) Uani 1 4 d S . .
O1A O 1.0523(6) 0.3479(7) 0.0144(8) 0.080(3) Uani 0.70 1 d P A 1
O2A O 1.1087(9) 0.2515(10) 0.0263(14) 0.104(5) Uani 0.70 1 d P A 1
O1B O 1.058(2) 0.294(3) -0.011(2) 0.116(18) Uani 0.30 1 d P A 2
O2B O 1.1359(19) 0.281(2) 0.096(3) 0.124(13) Uani 0.30 1 d P A 2
N1 N 1.4276(4) 0.4673(7) -0.4103(6) 0.083(3) Uani 1 1 d . . .
C2 C 1.1518(4) 0.4003(5) -0.1257(6) 0.062(2) Uani 1 1 d . . .
H2A H 1.1087 0.4255 -0.1173 0.074 Uiso 1 1 calc R . .
C3 C 1.1633(4) 0.3367(5) -0.0725(6) 0.054(2) Uani 1 1 d . A .
C4 C 1.2031(4) 0.4264(5) -0.1905(6) 0.056(2) Uani 1 1 d . . .
H4A H 1.1950 0.4696 -0.2248 0.067 Uiso 1 1 calc R . .
C5 C 1.2673(4) 0.3891(4) -0.2056(6) 0.050(2) Uani 1 1 d . . .
C6 C 1.4159(6) 0.3978(8) -0.3986(9) 0.094(4) Uani 1 1 d . . .
H6A H 1.4437 0.3653 -0.4355 0.113 Uiso 1 1 calc R . .
C9 C 1.3230(4) 0.4163(4) -0.2773(6) 0.051(2) Uani 1 1 d . . .
C10 C 1.3882(5) 0.5128(6) -0.3569(7) 0.071(3) Uani 1 1 d . . .
H10A H 1.3960 0.5621 -0.3641 0.085 Uiso 1 1 calc R . .
C11 C 1.2266(6) 0.3025(5) -0.0847(9) 0.084(3) Uani 1 1 d . . .
H11A H 1.2361 0.2613 -0.0466 0.101 Uiso 1 1 calc R . .
C12 C 1.3354(4) 0.4889(5) -0.2902(6) 0.060(2) Uani 1 1 d . . .
H12A H 1.3081 0.5223 -0.2540 0.072 Uiso 1 1 calc R . .
C13 C 1.2780(5) 0.3269(5) -0.1524(8) 0.078(3) Uani 1 1 d . . .
H13A H 1.3203 0.3006 -0.1618 0.094 Uiso 1 1 calc R . .
C16 C 1.3637(6) 0.3710(5) -0.3333(8) 0.081(3) Uani 1 1 d . . .
H16A H 1.3567 0.3214 -0.3281 0.098 Uiso 1 1 calc R . .
C17 C 1.1083(6) 0.3072(5) -0.0022(7) 0.049(2) Uani 1 1 d . . .

loop_
_atom_site_aniso_label
_atom_site_aniso_U_11
_atom_site_aniso_U_22
_atom_site_aniso_U_33
_atom_site_aniso_U_23
_atom_site_aniso_U_13
_atom_site_aniso_U_12
Cu1 0.0435(12) 0.121(4) 0.065(2) 0.029(3) 0.0164(14) -0.014(3)
Cd1 0.0305(5) 0.0305(5) 0.0311(6) 0.000 0.000 0.000
O1A 0.071(8) 0.107(9) 0.061(6) -0.005(6) 0.014(5) -0.044(7)
O2A 0.075(10) 0.124(14) 0.113(12) 0.049(10) 0.033(9) -0.008(8)
O1B 0.12(3) 0.17(4) 0.059(17) -0.03(2) 0.048(19) -0.12(3)
O2B 0.09(3) 0.19(4) 0.09(2) 0.05(2) 0.040(19) 0.04(2)
N1 0.051(5) 0.137(9) 0.060(5) 0.028(6) 0.009(4) -0.010(5)
C2 0.044(5) 0.084(7) 0.057(5) 0.007(5) 0.017(4) 0.000(4)
C3 0.055(5) 0.056(5) 0.051(5) -0.005(4) 0.017(4) -0.013(4)
C4 0.049(5) 0.062(5) 0.057(5) 0.016(4) 0.009(4) -0.005(4)
C5 0.043(5) 0.056(5) 0.052(5) 0.008(4) 0.014(4) -0.012(4)
C6 0.080(8) 0.107(10) 0.095(8) 0.009(7) 0.041(6) 0.013(7)
C9 0.045(5) 0.061(6) 0.048(4) 0.005(4) 0.010(4) -0.009(4)
C10 0.062(6) 0.093(8) 0.058(6) 0.031(5) 0.001(5) -0.027(5)
C11 0.095(8) 0.051(6) 0.106(8) 0.028(6) 0.050(7) 0.010(5)
C12 0.058(6) 0.067(6) 0.056(5) 0.012(5) 0.009(4) -0.014(4)
C13 0.067(6) 0.059(6) 0.109(8) 0.024(6) 0.041(6) 0.007(4)
C16 0.092(8) 0.067(7) 0.086(7) 0.003(6) 0.048(6) 0.003(5)
C17 0.064(7) 0.030(5) 0.052(5) -0.002(4) 0.037(5) -0.017(5)

loop_
_atom_type_symbol
_atom_type_description
_atom_type_scat_dispersion_real
_atom_type_scat_dispersion_imag
_atom_type_scat_source
C C 0.0033 0.0016 'International Tables Vol C Tables 4.2.6.8 and 6.1.1.4'
H H 0.0000 0.0000 'International Tables Vol C Tables 4.2.6.8 and 6.1.1.4'
N N 0.0061 0.0033 'International Tables Vol C Tables 4.2.6.8 and 6.1.1.4'
O O 0.0106 0.0060 'International Tables Vol C Tables 4.2.6.8 and 6.1.1.4'
Cu Cu 0.3201 1.2651 'International Tables Vol C Tables 4.2.6.8 and 6.1.1.4'
Cd Cd -0.8075 1.2024 'International Tables Vol C Tables 4.2.6.8 and 6.1.1.4'

loop_
_geom_angle_atom_site_label_1
_geom_angle_atom_site_label_2
_geom_angle_atom_site_label_3
_geom_angle
_geom_angle_site_symmetry_1
_geom_angle_site_symmetry_3
Cu1 Cu1 N1 79.8(7) 9_864 9_864
Cu1 Cu1 N1 74.8(7) 9_864 .
N1 Cu1 N1 154.57(19) 9_864 .
O1B Cd1 O1B 73.5(14) 6_654 .
O1B Cd1 O1B 129.9(9) 6_654 12_756
O1B Cd1 O1B 129.9(9) . 12_756
O1B Cd1 O1B 129.9(9) 6_654 15_665
O1B Cd1 O1B 129.9(9) . 15_665
O1B Cd1 O1B 73.5(14) 12_756 15_665
O1B Cd1 O2A 32.8(14) 6_654 6_654
O1B Cd1 O2A 88.2(13) . 6_654
O1B Cd1 O2A 97.9(10) 12_756 6_654
O1B Cd1 O2A 137.1(18) 15_665 6_654
O1B Cd1 O2A 137.1(18) 6_654 12_756
O1B Cd1 O2A 97.9(10) . 12_756
O1B Cd1 O2A 32.8(14) 12_756 12_756
O1B Cd1 O2A 88.2(13) 15_665 12_756
O2A Cd1 O2A 107.2(5) 6_654 12_756
O1B Cd1 O2A 88.2(13) 6_654 .
O1B Cd1 O2A 32.8(14) . .
O1B Cd1 O2A 137.1(18) 12_756 .
O1B Cd1 O2A 97.9(10) 15_665 .
O2A Cd1 O2A 114.2(10) 6_654 .
O2A Cd1 O2A 107.2(5) 12_756 .
O1B Cd1 O2A 97.9(10) 6_654 15_665
O1B Cd1 O2A 137.1(18) . 15_665
O1B Cd1 O2A 88.2(13) 12_756 15_665
O1B Cd1 O2A 32.8(14) 15_665 15_665
O2A Cd1 O2A 107.2(5) 6_654 15_665
O2A Cd1 O2A 114.2(10) 12_756 15_665
O2A Cd1 O2A 107.2(5) . 15_665
O1B Cd1 O1A 24.9(12) 6_654 6_654
O1B Cd1 O1A 88.8(9) . 6_654
O1B Cd1 O1A 132.0(17) 12_756 6_654
O1B Cd1 O1A 105.0(13) 15_665 6_654
O2A Cd1 O1A 49.8(5) 6_654 6_654
O2A Cd1 O1A 156.1(6) 12_756 6_654
O2A Cd1 O1A 90.9(6) . 6_654
O2A Cd1 O1A 73.5(5) 15_665 6_654
O1B Cd1 O1A 132.0(17) 6_654 15_665
O1B Cd1 O1A 105.0(13) . 15_665
O1B Cd1 O1A 88.8(9) 12_756 15_665
O1B Cd1 O1A 24.9(12) 15_665 15_665
O2A Cd1 O1A 156.1(6) 6_654 15_665
O2A Cd1 O1A 90.9(6) 12_756 15_665
O2A Cd1 O1A 73.5(5) . 15_665
O2A Cd1 O1A 49.8(5) 15_665 15_665
O1A Cd1 O1A 109.6(3) 6_654 15_665
O1B Cd1 O1A 88.8(9) 6_654 .
O1B Cd1 O1A 24.9(12) . .
O1B Cd1 O1A 105.0(13) 12_756 .
O1B Cd1 O1A 132.0(17) 15_665 .
O2A Cd1 O1A 90.9(6) 6_654 .
O2A Cd1 O1A 73.5(5) 12_756 .
O2A Cd1 O1A 49.8(5) . .
O2A Cd1 O1A 156.1(6) 15_665 .
O1A Cd1 O1A 109.2(5) 6_654 .
O1A Cd1 O1A 109.6(3) 15_665 .
O1B Cd1 O1A 105.0(13) 6_654 12_756
O1B Cd1 O1A 132.0(17) . 12_756
O1B Cd1 O1A 24.9(12) 12_756 12_756
O1B Cd1 O1A 88.8(9) 15_665 12_756
O2A Cd1 O1A 73.5(5) 6_654 12_756
O2A Cd1 O1A 49.8(5) 12_756 12_756
O2A Cd1 O1A 156.1(6) . 12_756
O2A Cd1 O1A 90.9(6) 15_665 12_756
O1A Cd1 O1A 109.6(3) 6_654 12_756
O1A Cd1 O1A 109.2(5) 15_665 12_756
O1A Cd1 O1A 109.6(3) . 12_756
C17 O1A Cd1 89.3(7) . .
C17 O2A Cd1 101.0(10) . .
C17 O1B Cd1 117(3) . .
C17 O2B Cd1 82.3(18) . .
C6 N1 C10 118.1(8) . .
C6 N1 Cu1 107.8(8) . 9_864
C10 N1 Cu1 134.0(9) . 9_864
C6 N1 Cu1 132.5(8) . .
C10 N1 Cu1 109.3(8) . .
Cu1 N1 Cu1 25.43(19) 9_864 .
C4 C2 C3 120.7(8) . .
C4 C2 H2A 119.7 . .
C3 C2 H2A 119.7 . .
C11 C3 C2 118.3(7) . .
C11 C3 C17 120.1(9) . .
C2 C3 C17 121.6(8) . .
C2 C4 C5 120.6(8) . .
C2 C4 H4A 119.7 . .
C5 C4 H4A 119.7 . .
C13 C5 C4 118.0(7) . .
C13 C5 C9 120.9(7) . .
C4 C5 C9 121.1(7) . .
N1 C6 C16 122.5(10) . .
N1 C6 H6A 118.7 . .
C16 C6 H6A 118.7 . .
C16 C9 C12 116.6(8) . .
C16 C9 C5 121.8(8) . .
C12 C9 C5 121.6(7) . .
N1 C10 C12 121.8(10) . .
N1 C10 H10A 119.1 . .
C12 C10 H10A 119.1 . .
C3 C11 C13 121.6(9) . .
C3 C11 H11A 119.2 . .
C13 C11 H11A 119.2 . .
C9 C12 C10 120.4(9) . .
C9 C12 H12A 119.8 . .
C10 C12 H12A 119.8 . .
C5 C13 C11 120.7(8) . .
C5 C13 H13A 119.7 . .
C11 C13 H13A 119.7 . .
C9 C16 C6 120.6(10) . .
C9 C16 H16A 119.7 . .
C6 C16 H16A 119.7 . .
O1B C17 O2A 79(3) . .
O1B C17 O1A 53(3) . .
O2A C17 O1A 119.5(12) . .
O1B C17 C3 133(2) . .
O2A C17 C3 123.7(12) . .
O1A C17 C3 116.1(9) . .
O1B C17 O2B 110(3) . .
O2A C17 O2B 51.9(19) . .
O1A C17 O2B 108.7(14) . .
C3 C17 O2B 115.7(16) . .

loop_
_geom_bond_atom_site_label_1
_geom_bond_atom_site_label_2
_geom_bond_distance
_geom_bond_site_symmetry_2
Cu1 Cu1 0.853(5) 9_864
Cu1 N1 1.916(9) 9_864
Cu1 N1 1.954(9) .
Cd1 O1B 2.24(3) 6_654
Cd1 O1B 2.24(3) .
Cd1 O1B 2.24(3) 12_756
Cd1 O1B 2.24(3) 15_665
Cd1 O2A 2.398(13) 6_654
Cd1 O2A 2.398(13) 12_756
Cd1 O2A 2.398(13) .
Cd1 O2A 2.398(13) 15_665
Cd1 O1A 2.520(10) 6_654
Cd1 O1A 2.520(10) 15_665
Cd1 O1A 2.520(10) .
Cd1 O1A 2.520(10) 12_756
O1A C17 1.300(16) .
O2A C17 1.099(16) .
O1B C17 0.97(3) .
O2B C17 1.48(4) .
N1 C6 1.314(14) .
N1 C10 1.318(14) .
N1 Cu1 1.916(9) 9_864
C2 C4 1.366(11) .
C2 C3 1.388(13) .
C2 H2A 0.9300 .
C3 C11 1.342(12) .
C3 C17 1.482(12) .
C4 C5 1.388(11) .
C4 H4A 0.9300 .
C5 C13 1.364(11) .
C5 C9 1.487(11) .
C6 C16 1.386(15) .
C6 H6A 0.9300 .
C9 C16 1.348(12) .
C9 C12 1.374(11) .
C10 C12 1.388(12) .
C10 H10A 0.9300 .
C11 C13 1.381(12) .
C11 H11A 0.9300 .
C12 H12A 0.9300 .
C13 H13A 0.9300 .
C16 H16A 0.9300 .
